data_7705917
loop_
_publ_author_name
'Bhattacharyya, Arnab'
'Jameei, Aida'
'Saha, Rupak'
'Garai, Aditya'
'Karande, Anjali A.'
'Chakravarty, Akhil R.'

_publ_section_title
;
 BODIPY-linked cis-dichlorido zinc(ii) conjugates: the strategic design of
 organelle-specific next-generation theranostic photosensitizers.
;
_journal_issue 1
_journal_name_full 'Dalton transactions (Cambridge, England : 2003)'
_journal_page_first 103
_journal_page_last 115
_journal_paper_doi 10.1039/d0dt03342a
_journal_volume 50
_journal_year 2021
_chemical_formula_moiety 'C32 H32 B Cl2 F2 N5 Zn'
_chemical_formula_sum 'C32 H32 B Cl2 F2 N5 Zn'
_chemical_formula_weight 671.70
_space_group_crystal_system triclinic
_space_group_IT_number 2
_space_group_name_Hall '-P 1'
_space_group_name_H-M_alt 'P -1'
_atom_sites_solution_hydrogens geom
_audit_creation_method SHELXL-2018/3
_audit_update_record
;
2020-07-11 deposited with the CCDC.	2020-11-17 downloaded from the CCDC.
;
_cell_angle_alpha 89.105(3)
_cell_angle_beta 85.816(3)
_cell_angle_gamma 62.062(3)
_cell_formula_units_Z 2
_cell_length_a 9.2744(9)
_cell_length_b 9.7480(9)
_cell_length_c 19.5970(17)
_cell_measurement_reflns_used 44774
_cell_measurement_temperature 273(2)
_cell_measurement_theta_max 27.588
_cell_measurement_theta_min 3.120
_cell_volume 1560.7(3)
_computing_structure_refinement 'SHELXL-2018/3 (Sheldrick, 2018)'
_diffrn_ambient_temperature 273(2)
_diffrn_measured_fraction_theta_full 0.998
_diffrn_measured_fraction_theta_max 0.997
_diffrn_measurement_device_type 'Bruker Smart CCD Area Detector'
_diffrn_measurement_method 'omega scans'
_diffrn_radiation_type MoK\a
_diffrn_radiation_wavelength 0.71073
_diffrn_reflns_av_R_equivalents 0.0673
_diffrn_reflns_av_unetI/netI 0.0573
_diffrn_reflns_Laue_measured_fraction_full 0.998
_diffrn_reflns_Laue_measured_fraction_max 0.997
_diffrn_reflns_limit_h_max 12
_diffrn_reflns_limit_h_min -12
_diffrn_reflns_limit_k_max 12
_diffrn_reflns_limit_k_min -12
_diffrn_reflns_limit_l_max 25
_diffrn_reflns_limit_l_min -25
_diffrn_reflns_number 44774
_diffrn_reflns_point_group_measured_fraction_full 0.998
_diffrn_reflns_point_group_measured_fraction_max 0.997
_diffrn_reflns_theta_full 25.242
_diffrn_reflns_theta_max 27.588
_diffrn_reflns_theta_min 3.120
_exptl_absorpt_coefficient_mu 1.001
_exptl_crystal_colour orange
_exptl_crystal_density_diffrn 1.429
_exptl_crystal_description block
_exptl_crystal_F_000 692
_exptl_crystal_size_max 0.25
_exptl_crystal_size_mid 0.12
_exptl_crystal_size_min 0.12
_refine_diff_density_max 0.385
_refine_diff_density_min -0.349
_refine_diff_density_rms 0.058
_refine_ls_extinction_method none
_refine_ls_goodness_of_fit_ref 1.011
_refine_ls_hydrogen_treatment constr
_refine_ls_matrix_type full
_refine_ls_number_parameters 388
_refine_ls_number_reflns 7221
_refine_ls_number_restraints 0
_refine_ls_restrained_S_all 1.011
_refine_ls_R_factor_all 0.0977
_refine_ls_R_factor_gt 0.0500
_refine_ls_shift/su_max 0.025
_refine_ls_shift/su_mean 0.001
_refine_ls_structure_factor_coef Fsqd
_refine_ls_weighting_details 'w=1/[\s^2^(Fo^2^)+(0.0501P)^2^+0.8721P] where P=(Fo^2^+2Fc^2^)/3'
_refine_ls_weighting_scheme calc
_refine_ls_wR_factor_gt 0.1035
_refine_ls_wR_factor_ref 0.1191
_reflns_Friedel_coverage 0.000
_reflns_number_gt 4662
_reflns_number_total 7221
_reflns_threshold_expression 'I > 2\s(I)'
_cod_data_source_file d0dt03342a2.cif
_cod_data_source_block shelx
_cod_depositor_comments 'Adding full bibliography for 7705917--7705918.cif.'
_cod_database_code 7705917
_shelx_shelxl_version_number 2018/3
_shelx_space_group_comment
;
The symmetry employed for this shelxl refinement is uniquely defined
by the following loop, which should always be used as a source of
symmetry information in preference to the above space-group names.
They are only intended as comments.
;

loop_
_space_group_symop_operation_xyz
'x, y, z'
'-x, -y, -z'

loop_
_atom_site_label
_atom_site_type_symbol
_atom_site_fract_x
_atom_site_fract_y
_atom_site_fract_z
_atom_site_U_iso_or_equiv
_atom_site_adp_type
_atom_site_occupancy
_atom_site_site_symmetry_order
_atom_site_calc_flag
_atom_site_refinement_flags_posn
_atom_site_refinement_flags_adp
_atom_site_refinement_flags_occupancy
_atom_site_disorder_assembly
_atom_site_disorder_group
Zn1 Zn 1.38866(4) 0.26752(4) 0.39335(2) 0.04311(12) Uani 1 1 d . . . . .
N1 N 1.2051(3) 0.2570(3) 0.45899(11) 0.0414(5) Uani 1 1 d . . . . .
N2 N 1.3401(3) 0.4851(3) 0.35054(12) 0.0469(6) Uani 1 1 d . . . . .
N3 N 1.1601(3) 0.3368(3) 0.32515(11) 0.0406(5) Uani 1 1 d . . . . .
N4 N 0.3606(3) 0.6494(3) 0.10250(12) 0.0502(6) Uani 1 1 d . . . . .
N5 N 0.3795(3) 0.3927(3) 0.07872(12) 0.0458(6) Uani 1 1 d . . . . .
Cl1 Cl 1.54581(10) 0.05308(9) 0.32808(4) 0.0584(2) Uani 1 1 d . . . . .
Cl2 Cl 1.55292(11) 0.26377(11) 0.47616(5) 0.0741(3) Uani 1 1 d . . . . .
B1 B 0.2708(5) 0.5690(5) 0.07233(18) 0.0559(10) Uani 1 1 d . . . . .
F1 F 0.2455(3) 0.6063(3) 0.00432(9) 0.0845(7) Uani 1 1 d . . . . .
F2 F 0.1209(2) 0.6140(3) 0.10873(11) 0.0784(6) Uani 1 1 d . . . . .
C1 C 1.2401(4) 0.1683(4) 0.51423(16) 0.0551(8) Uani 1 1 d . . . . .
H1 H 1.345838 0.124689 0.528441 0.066 Uiso 1 1 calc R U . . .
C2 C 1.1254(5) 0.1392(4) 0.55086(17) 0.0662(10) Uani 1 1 d . . . . .
H2 H 1.153534 0.074774 0.588452 0.079 Uiso 1 1 calc R U . . .
C3 C 0.9702(4) 0.2065(4) 0.53089(18) 0.0670(10) Uani 1 1 d . . . . .
H3 H 0.890768 0.187831 0.554643 0.080 Uiso 1 1 calc R U . . .
C4 C 0.9306(4) 0.3024(4) 0.47546(17) 0.0555(8) Uani 1 1 d . . . . .
H4 H 0.823910 0.351605 0.462285 0.067 Uiso 1 1 calc R U . . .
C5 C 1.0515(3) 0.3243(3) 0.43979(14) 0.0416(7) Uani 1 1 d . . . . .
C6 C 1.0245(3) 0.4214(3) 0.37701(14) 0.0443(7) Uani 1 1 d . . . . .
H6A H 0.921458 0.442112 0.359203 0.053 Uiso 1 1 calc R U . . .
H6B H 1.019807 0.519878 0.388451 0.053 Uiso 1 1 calc R U . . .
C7 C 1.1755(4) 0.4385(4) 0.27267(15) 0.0530(8) Uani 1 1 d . . . . .
H7A H 1.069637 0.501870 0.254904 0.064 Uiso 1 1 calc R U . . .
H7B H 1.250498 0.375780 0.235107 0.064 Uiso 1 1 calc R U . . .
C8 C 1.2368(4) 0.5419(4) 0.30088(15) 0.0493(7) Uani 1 1 d . . . . .
C9 C 1.1939(5) 0.6864(4) 0.27400(17) 0.0669(10) Uani 1 1 d . . . . .
H9 H 1.119509 0.724794 0.240452 0.080 Uiso 1 1 calc R U . . .
C10 C 1.2630(6) 0.7729(4) 0.29765(19) 0.0771(12) Uani 1 1 d . . . . .
H10 H 1.237378 0.869732 0.279575 0.093 Uiso 1 1 calc R U . . .
C11 C 1.3688(5) 0.7154(4) 0.3475(2) 0.0723(11) Uani 1 1 d . . . . .
H11 H 1.416304 0.772630 0.363932 0.087 Uiso 1 1 calc R U . . .
C12 C 1.4054(4) 0.5716(4) 0.37369(17) 0.0581(9) Uani 1 1 d . . . . .
H12 H 1.477026 0.533343 0.408244 0.070 Uiso 1 1 calc R U . . .
C13 C 1.1547(4) 0.2002(3) 0.29604(14) 0.0454(7) Uani 1 1 d . . . . .
H13A H 1.154058 0.133464 0.333193 0.055 Uiso 1 1 calc R U . . .
H13B H 1.253825 0.141889 0.266765 0.055 Uiso 1 1 calc R U . . .
C14 C 1.0089(4) 0.2385(3) 0.25510(14) 0.0425(7) Uani 1 1 d . . . . .
C15 C 0.8661(4) 0.2453(3) 0.28507(15) 0.0474(7) Uani 1 1 d . . . . .
H15 H 0.863005 0.214999 0.330163 0.057 Uiso 1 1 calc R U . . .
C16 C 0.7286(4) 0.2960(3) 0.24944(14) 0.0447(7) Uani 1 1 d . . . . .
H16 H 0.634126 0.298406 0.270411 0.054 Uiso 1 1 calc R U . . .
C17 C 0.7295(3) 0.3437(3) 0.18231(13) 0.0390(6) Uani 1 1 d . . . . .
C18 C 0.8746(3) 0.3289(3) 0.15073(14) 0.0447(7) Uani 1 1 d . . . . .
H18 H 0.879056 0.354040 0.104915 0.054 Uiso 1 1 calc R U . . .
C19 C 1.0128(4) 0.2773(4) 0.18654(14) 0.0465(7) Uani 1 1 d . . . . .
H19 H 1.109332 0.268265 0.164684 0.056 Uiso 1 1 calc R U . . .
C20 C 0.5772(3) 0.4160(3) 0.14541(13) 0.0401(6) Uani 1 1 d . . . . .
C21 C 0.4993(4) 0.5770(3) 0.13948(15) 0.0454(7) Uani 1 1 d . . . . .
C22 C 0.5338(4) 0.6937(4) 0.16548(17) 0.0566(8) Uani 1 1 d . . . . .
C23 C 0.4148(5) 0.8321(4) 0.1428(2) 0.0713(10) Uani 1 1 d . . . . .
H23 H 0.404839 0.929577 0.151974 0.086 Uiso 1 1 calc R U . . .
C24 C 0.3120(4) 0.8035(4) 0.10413(18) 0.0646(10) Uani 1 1 d . . . . .
C25 C 0.5193(3) 0.3237(3) 0.11603(14) 0.0408(6) Uani 1 1 d . . . . .
C26 C 0.5811(4) 0.1602(3) 0.11162(14) 0.0452(7) Uani 1 1 d . . . . .
C27 C 0.4776(4) 0.1375(4) 0.07166(15) 0.0561(8) Uani 1 1 d . . . . .
H27 H 0.487810 0.041281 0.059557 0.067 Uiso 1 1 calc R U . . .
C28 C 0.3560(4) 0.2797(4) 0.05223(15) 0.0539(8) Uani 1 1 d . . . . .
C29 C 0.2189(5) 0.3106(5) 0.00854(19) 0.0778(11) Uani 1 1 d . . . . .
H29A H 0.224608 0.213893 -0.004993 0.117 Uiso 1 1 calc R U . . .
H29B H 0.116300 0.372729 0.033990 0.117 Uiso 1 1 calc R U . . .
H29C H 0.227844 0.365101 -0.031449 0.117 Uiso 1 1 calc R U . . .
C30 C 0.7262(4) 0.0350(4) 0.14239(17) 0.0595(9) Uani 1 1 d . . . . .
H30A H 0.778067 0.080662 0.167921 0.089 Uiso 1 1 calc R U . . .
H30B H 0.691806 -0.024632 0.172387 0.089 Uiso 1 1 calc R U . . .
H30C H 0.802338 -0.031565 0.106703 0.089 Uiso 1 1 calc R U . . .
C31 C 0.6653(5) 0.6795(4) 0.2094(2) 0.0735(11) Uani 1 1 d . . . . .
H31A H 0.733866 0.572014 0.218702 0.110 Uiso 1 1 calc R U . . .
H31B H 0.730096 0.721317 0.185958 0.110 Uiso 1 1 calc R U . . .
H31C H 0.616425 0.735995 0.251693 0.110 Uiso 1 1 calc R U . . .
C32 C 0.1700(5) 0.9164(4) 0.0667(2) 0.0928(14) Uani 1 1 d . . . . .
H32A H 0.154724 1.019642 0.074042 0.139 Uiso 1 1 calc R U . . .
H32B H 0.191413 0.890996 0.018602 0.139 Uiso 1 1 calc R U . . .
H32C H 0.072897 0.910994 0.083306 0.139 Uiso 1 1 calc R U . . .

loop_
_atom_site_aniso_label
_atom_site_aniso_U_11
_atom_site_aniso_U_22
_atom_site_aniso_U_33
_atom_site_aniso_U_23
_atom_site_aniso_U_13
_atom_site_aniso_U_12
Zn1 0.0402(2) 0.0484(2) 0.0459(2) -0.00522(15) -0.00205(14) -0.02503(16)
N1 0.0375(13) 0.0479(14) 0.0371(13) -0.0011(11) -0.0040(10) -0.0184(11)
N2 0.0510(15) 0.0496(15) 0.0477(15) -0.0105(12) 0.0064(12) -0.0308(13)
N3 0.0490(14) 0.0434(13) 0.0364(12) 0.0000(10) -0.0071(11) -0.0270(12)
N4 0.0472(15) 0.0482(16) 0.0448(14) 0.0016(12) 0.0056(12) -0.0150(13)
N5 0.0423(14) 0.0609(16) 0.0387(13) -0.0010(12) -0.0053(11) -0.0276(13)
Cl1 0.0544(5) 0.0543(5) 0.0560(5) -0.0100(4) -0.0014(4) -0.0166(4)
Cl2 0.0680(6) 0.0809(6) 0.0859(7) -0.0053(5) -0.0319(5) -0.0416(5)
B1 0.049(2) 0.068(3) 0.0390(19) 0.0040(17) -0.0023(16) -0.0180(19)
F1 0.1009(16) 0.0917(16) 0.0468(11) 0.0150(10) -0.0238(11) -0.0314(13)
F2 0.0433(11) 0.0993(16) 0.0796(14) -0.0089(12) 0.0054(10) -0.0237(11)
C1 0.0464(18) 0.063(2) 0.0476(18) 0.0054(16) -0.0060(15) -0.0185(16)
C2 0.069(2) 0.068(2) 0.050(2) 0.0141(17) 0.0045(18) -0.024(2)
C3 0.063(2) 0.079(2) 0.059(2) 0.0006(19) 0.0192(18) -0.037(2)
C4 0.0402(17) 0.067(2) 0.057(2) -0.0057(17) 0.0030(15) -0.0243(16)
C5 0.0395(15) 0.0417(16) 0.0425(16) -0.0064(13) -0.0016(13) -0.0181(13)
C6 0.0409(16) 0.0429(16) 0.0502(17) -0.0001(13) -0.0099(13) -0.0198(14)
C7 0.067(2) 0.060(2) 0.0400(16) 0.0051(14) -0.0100(15) -0.0365(17)
C8 0.065(2) 0.0506(18) 0.0381(16) -0.0041(14) 0.0088(15) -0.0334(16)
C9 0.104(3) 0.058(2) 0.0439(18) -0.0007(16) 0.0076(18) -0.044(2)
C10 0.131(4) 0.061(2) 0.052(2) -0.0084(18) 0.024(2) -0.059(3)
C11 0.103(3) 0.068(2) 0.069(2) -0.027(2) 0.034(2) -0.063(2)
C12 0.058(2) 0.063(2) 0.063(2) -0.0247(17) 0.0142(16) -0.0384(17)
C13 0.0538(18) 0.0477(17) 0.0396(16) -0.0018(13) -0.0099(13) -0.0268(15)
C14 0.0512(17) 0.0454(16) 0.0373(15) -0.0047(12) -0.0071(13) -0.0274(14)
C15 0.064(2) 0.0581(19) 0.0344(15) 0.0054(13) -0.0096(14) -0.0401(17)
C16 0.0511(17) 0.0548(18) 0.0397(16) -0.0006(13) -0.0001(14) -0.0349(15)
C17 0.0453(16) 0.0406(16) 0.0359(15) -0.0042(12) -0.0043(13) -0.0240(13)
C18 0.0496(17) 0.0613(19) 0.0291(14) -0.0012(13) 0.0006(13) -0.0312(15)
C19 0.0447(17) 0.064(2) 0.0367(16) -0.0069(14) 0.0000(13) -0.0309(15)
C20 0.0416(15) 0.0502(17) 0.0325(14) -0.0041(12) 0.0036(12) -0.0256(14)
C21 0.0484(17) 0.0465(18) 0.0418(16) -0.0003(13) 0.0030(14) -0.0236(15)
C22 0.068(2) 0.0492(19) 0.0540(19) -0.0074(15) 0.0139(17) -0.0314(18)
C23 0.087(3) 0.049(2) 0.077(3) -0.0079(18) 0.018(2) -0.034(2)
C24 0.065(2) 0.047(2) 0.061(2) 0.0073(16) 0.0171(18) -0.0124(18)
C25 0.0408(15) 0.0500(17) 0.0345(14) -0.0015(12) -0.0017(12) -0.0238(14)
C26 0.0498(17) 0.0476(18) 0.0414(16) -0.0041(13) 0.0025(14) -0.0260(15)
C27 0.075(2) 0.066(2) 0.0450(18) -0.0101(16) -0.0003(16) -0.048(2)
C28 0.0538(19) 0.078(2) 0.0413(17) -0.0040(16) -0.0024(15) -0.0408(19)
C29 0.073(2) 0.121(3) 0.060(2) -0.002(2) -0.0180(19) -0.061(3)
C30 0.066(2) 0.0474(19) 0.064(2) -0.0070(16) -0.0022(17) -0.0251(17)
C31 0.093(3) 0.069(2) 0.080(3) -0.016(2) 0.002(2) -0.056(2)
C32 0.076(3) 0.059(2) 0.103(3) 0.017(2) 0.011(2) -0.001(2)

loop_
_atom_type_symbol
_atom_type_description
_atom_type_scat_dispersion_real
_atom_type_scat_dispersion_imag
_atom_type_scat_source
C C 0.0033 0.0016 'International Tables Vol C Tables 4.2.6.8 and 6.1.1.4'
H H 0.0000 0.0000 'International Tables Vol C Tables 4.2.6.8 and 6.1.1.4'
N N 0.0061 0.0033 'International Tables Vol C Tables 4.2.6.8 and 6.1.1.4'
Cl Cl 0.1484 0.1585 'International Tables Vol C Tables 4.2.6.8 and 6.1.1.4'
Zn Zn 0.2839 1.4301 'International Tables Vol C Tables 4.2.6.8 and 6.1.1.4'
B B 0.0013 0.0007 'International Tables Vol C Tables 4.2.6.8 and 6.1.1.4'
F F 0.0171 0.0103 'International Tables Vol C Tables 4.2.6.8 and 6.1.1.4'

loop_
_geom_angle_atom_site_label_1
_geom_angle_atom_site_label_2
_geom_angle_atom_site_label_3
_geom_angle
_geom_angle_site_symmetry_1
_geom_angle_site_symmetry_3
_geom_angle_publ_flag
N1 Zn1 N2 118.02(9) . . ?
N1 Zn1 Cl1 115.80(7) . . ?
N2 Zn1 Cl1 117.21(7) . . ?
N1 Zn1 Cl2 97.25(7) . . ?
N2 Zn1 Cl2 98.21(7) . . ?
Cl1 Zn1 Cl2 104.76(4) . . ?
N1 Zn1 N3 74.29(8) . . ?
N2 Zn1 N3 74.32(9) . . ?
Cl1 Zn1 N3 91.78(6) . . ?
Cl2 Zn1 N3 163.44(6) . . ?
C1 N1 C5 118.9(3) . . ?
C1 N1 Zn1 121.87(19) . . ?
C5 N1 Zn1 118.60(18) . . ?
C8 N2 C12 118.5(3) . . ?
C8 N2 Zn1 119.59(19) . . ?
C12 N2 Zn1 121.9(2) . . ?
C7 N3 C6 112.7(2) . . ?
C7 N3 C13 112.9(2) . . ?
C6 N3 C13 112.4(2) . . ?
C7 N3 Zn1 105.10(17) . . ?
C6 N3 Zn1 99.89(15) . . ?
C13 N3 Zn1 113.01(17) . . ?
C24 N4 C21 107.5(3) . . ?
C24 N4 B1 126.6(3) . . ?
C21 N4 B1 125.6(3) . . ?
C28 N5 C25 108.3(3) . . ?
C28 N5 B1 126.8(3) . . ?
C25 N5 B1 124.9(3) . . ?
F1 B1 F2 109.2(3) . . ?
F1 B1 N4 110.6(3) . . ?
F2 B1 N4 110.2(3) . . ?
F1 B1 N5 110.1(3) . . ?
F2 B1 N5 109.6(3) . . ?
N4 B1 N5 107.2(3) . . ?
N1 C1 C2 122.4(3) . . ?
N1 C1 H1 118.8 . . ?
C2 C1 H1 118.8 . . ?
C3 C2 C1 118.5(3) . . ?
C3 C2 H2 120.7 . . ?
C1 C2 H2 120.7 . . ?
C2 C3 C4 119.9(3) . . ?
C2 C3 H3 120.1 . . ?
C4 C3 H3 120.1 . . ?
C3 C4 C5 119.0(3) . . ?
C3 C4 H4 120.5 . . ?
C5 C4 H4 120.5 . . ?
N1 C5 C4 121.3(3) . . ?
N1 C5 C6 114.9(2) . . ?
C4 C5 C6 123.8(3) . . ?
N3 C6 C5 108.9(2) . . ?
N3 C6 H6A 109.9 . . ?
C5 C6 H6A 109.9 . . ?
N3 C6 H6B 109.9 . . ?
C5 C6 H6B 109.9 . . ?
H6A C6 H6B 108.3 . . ?
N3 C7 C8 111.4(2) . . ?
N3 C7 H7A 109.4 . . ?
C8 C7 H7A 109.4 . . ?
N3 C7 H7B 109.4 . . ?
C8 C7 H7B 109.4 . . ?
H7A C7 H7B 108.0 . . ?
N2 C8 C9 121.9(3) . . ?
N2 C8 C7 117.3(3) . . ?
C9 C8 C7 120.7(3) . . ?
C10 C9 C8 118.9(4) . . ?
C10 C9 H9 120.5 . . ?
C8 C9 H9 120.5 . . ?
C11 C10 C9 119.4(3) . . ?
C11 C10 H10 120.3 . . ?
C9 C10 H10 120.3 . . ?
C10 C11 C12 119.5(3) . . ?
C10 C11 H11 120.3 . . ?
C12 C11 H11 120.2 . . ?
N2 C12 C11 121.7(4) . . ?
N2 C12 H12 119.1 . . ?
C11 C12 H12 119.1 . . ?
N3 C13 C14 114.7(2) . . ?
N3 C13 H13A 108.6 . . ?
C14 C13 H13A 108.6 . . ?
N3 C13 H13B 108.6 . . ?
C14 C13 H13B 108.6 . . ?
H13A C13 H13B 107.6 . . ?
C15 C14 C19 118.3(3) . . ?
C15 C14 C13 121.5(3) . . ?
C19 C14 C13 120.1(3) . . ?
C16 C15 C14 121.2(3) . . ?
C16 C15 H15 119.4 . . ?
C14 C15 H15 119.4 . . ?
C15 C16 C17 120.5(3) . . ?
C15 C16 H16 119.8 . . ?
C17 C16 H16 119.8 . . ?
C18 C17 C16 118.6(3) . . ?
C18 C17 C20 119.9(2) . . ?
C16 C17 C20 121.4(2) . . ?
C19 C18 C17 120.6(3) . . ?
C19 C18 H18 119.7 . . ?
C17 C18 H18 119.7 . . ?
C18 C19 C14 120.6(3) . . ?
C18 C19 H19 119.7 . . ?
C14 C19 H19 119.7 . . ?
C25 C20 C21 121.9(3) . . ?
C25 C20 C17 120.4(3) . . ?
C21 C20 C17 117.7(2) . . ?
C20 C21 N4 119.8(3) . . ?
C20 C21 C22 131.8(3) . . ?
N4 C21 C22 108.4(3) . . ?
C23 C22 C21 105.4(3) . . ?
C23 C22 C31 124.4(3) . . ?
C21 C22 C31 130.3(3) . . ?
C22 C23 C24 109.3(3) . . ?
C22 C23 H23 125.3 . . ?
C24 C23 H23 125.3 . . ?
N4 C24 C23 109.3(3) . . ?
N4 C24 C32 121.9(4) . . ?
C23 C24 C32 128.7(4) . . ?
C20 C25 N5 119.9(3) . . ?
C20 C25 C26 132.2(3) . . ?
N5 C25 C26 107.7(2) . . ?
C27 C26 C25 105.5(3) . . ?
C27 C26 C30 125.5(3) . . ?
C25 C26 C30 129.1(3) . . ?
C26 C27 C28 109.7(3) . . ?
C26 C27 H27 125.2 . . ?
C28 C27 H27 125.2 . . ?
N5 C28 C27 108.9(3) . . ?
N5 C28 C29 123.0(3) . . ?
C27 C28 C29 128.1(3) . . ?
C28 C29 H29A 109.5 . . ?
C28 C29 H29B 109.5 . . ?
H29A C29 H29B 109.5 . . ?
C28 C29 H29C 109.5 . . ?
H29A C29 H29C 109.5 . . ?
H29B C29 H29C 109.5 . . ?
C26 C30 H30A 109.5 . . ?
C26 C30 H30B 109.5 . . ?
H30A C30 H30B 109.5 . . ?
C26 C30 H30C 109.5 . . ?
H30A C30 H30C 109.5 . . ?
H30B C30 H30C 109.5 . . ?
C22 C31 H31A 109.5 . . ?
C22 C31 H31B 109.5 . . ?
H31A C31 H31B 109.5 . . ?
C22 C31 H31C 109.5 . . ?
H31A C31 H31C 109.5 . . ?
H31B C31 H31C 109.5 . . ?
C24 C32 H32A 109.5 . . ?
C24 C32 H32B 109.5 . . ?
H32A C32 H32B 109.5 . . ?
C24 C32 H32C 109.5 . . ?
H32A C32 H32C 109.5 . . ?
H32B C32 H32C 109.5 . . ?

loop_
_geom_bond_atom_site_label_1
_geom_bond_atom_site_label_2
_geom_bond_distance
_geom_bond_site_symmetry_2
_geom_bond_publ_flag
Zn1 N1 2.098(2) . ?
Zn1 N2 2.124(2) . ?
Zn1 Cl1 2.2554(8) . ?
Zn1 Cl2 2.2940(9) . ?
Zn1 N3 2.404(2) . ?
N1 C1 1.336(4) . ?
N1 C5 1.341(3) . ?
N2 C8 1.339(4) . ?
N2 C12 1.347(4) . ?
N3 C7 1.463(4) . ?
N3 C6 1.471(4) . ?
N3 C13 1.481(3) . ?
N4 C24 1.351(4) . ?
N4 C21 1.396(4) . ?
N4 B1 1.534(5) . ?
N5 C28 1.337(4) . ?
N5 C25 1.405(4) . ?
N5 B1 1.541(5) . ?
B1 F1 1.384(4) . ?
B1 F2 1.389(4) . ?
C1 C2 1.376(5) . ?
C1 H1 0.9300 . ?
C2 C3 1.359(5) . ?
C2 H2 0.9300 . ?
C3 C4 1.376(5) . ?
C3 H3 0.9300 . ?
C4 C5 1.377(4) . ?
C4 H4 0.9300 . ?
C5 C6 1.502(4) . ?
C6 H6A 0.9700 . ?
C6 H6B 0.9700 . ?
C7 C8 1.498(4) . ?
C7 H7A 0.9700 . ?
C7 H7B 0.9700 . ?
C8 C9 1.379(4) . ?
C9 C10 1.378(5) . ?
C9 H9 0.9300 . ?
C10 C11 1.356(6) . ?
C10 H10 0.9300 . ?
C11 C12 1.379(5) . ?
C11 H11 0.9300 . ?
C12 H12 0.9300 . ?
C13 C14 1.512(4) . ?
C13 H13A 0.9700 . ?
C13 H13B 0.9700 . ?
C14 C15 1.382(4) . ?
C14 C19 1.393(4) . ?
C15 C16 1.374(4) . ?
C15 H15 0.9300 . ?
C16 C17 1.389(4) . ?
C16 H16 0.9300 . ?
C17 C18 1.384(4) . ?
C17 C20 1.489(4) . ?
C18 C19 1.380(4) . ?
C18 H18 0.9300 . ?
C19 H19 0.9300 . ?
C20 C25 1.394(4) . ?
C20 C21 1.394(4) . ?
C21 C22 1.427(4) . ?
C22 C23 1.376(5) . ?
C22 C31 1.497(5) . ?
C23 C24 1.387(5) . ?
C23 H23 0.9300 . ?
C24 C32 1.497(5) . ?
C25 C26 1.420(4) . ?
C26 C27 1.377(4) . ?
C26 C30 1.490(4) . ?
C27 C28 1.386(5) . ?
C27 H27 0.9300 . ?
C28 C29 1.494(4) . ?
C29 H29A 0.9600 . ?
C29 H29B 0.9600 . ?
C29 H29C 0.9600 . ?
C30 H30A 0.9600 . ?
C30 H30B 0.9600 . ?
C30 H30C 0.9600 . ?
C31 H31A 0.9600 . ?
C31 H31B 0.9600 . ?
C31 H31C 0.9600 . ?
C32 H32A 0.9600 . ?
C32 H32B 0.9600 . ?
C32 H32C 0.9600 . ?

loop_
_geom_hbond_atom_site_label_D
_geom_hbond_atom_site_label_H
_geom_hbond_atom_site_label_A
_geom_hbond_distance_DH
_geom_hbond_distance_HA
_geom_hbond_distance_DA
_geom_hbond_angle_DHA
_geom_hbond_site_symmetry_A
_geom_hbond_publ_flag
C32 H32B F1 0.96 2.59 3.021(5) 107.2 . yes
C32 H32C F2 0.96 2.76 3.272(5) 114.3 . yes

loop_
_geom_torsion_atom_site_label_1
_geom_torsion_atom_site_label_2
_geom_torsion_atom_site_label_3
_geom_torsion_atom_site_label_4
_geom_torsion
_geom_torsion_site_symmetry_1
_geom_torsion_site_symmetry_2
_geom_torsion_site_symmetry_3
_geom_torsion_site_symmetry_4
_geom_torsion_publ_flag
C24 N4 B1 F1 56.6(4) . . . . ?
C21 N4 B1 F1 -130.3(3) . . . . ?
C24 N4 B1 F2 -64.2(4) . . . . ?
C21 N4 B1 F2 108.8(3) . . . . ?
C24 N4 B1 N5 176.6(3) . . . . ?
C21 N4 B1 N5 -10.3(4) . . . . ?
C28 N5 B1 F1 -51.9(4) . . . . ?
C25 N5 B1 F1 130.3(3) . . . . ?
C28 N5 B1 F2 68.1(4) . . . . ?
C25 N5 B1 F2 -109.7(3) . . . . ?
C28 N5 B1 N4 -172.3(3) . . . . ?
C25 N5 B1 N4 9.9(4) . . . . ?
C5 N1 C1 C2 2.3(5) . . . . ?
Zn1 N1 C1 C2 -168.5(3) . . . . ?
N1 C1 C2 C3 -1.7(5) . . . . ?
C1 C2 C3 C4 -0.5(5) . . . . ?
C2 C3 C4 C5 2.0(5) . . . . ?
C1 N1 C5 C4 -0.6(4) . . . . ?
Zn1 N1 C5 C4 170.4(2) . . . . ?
C1 N1 C5 C6 -179.8(3) . . . . ?
Zn1 N1 C5 C6 -8.8(3) . . . . ?
C3 C4 C5 N1 -1.5(5) . . . . ?
C3 C4 C5 C6 177.6(3) . . . . ?
C7 N3 C6 C5 -160.7(2) . . . . ?
C13 N3 C6 C5 70.4(3) . . . . ?
Zn1 N3 C6 C5 -49.7(2) . . . . ?
N1 C5 C6 N3 44.0(3) . . . . ?
C4 C5 C6 N3 -135.2(3) . . . . ?
C6 N3 C7 C8 70.7(3) . . . . ?
C13 N3 C7 C8 -160.7(3) . . . . ?
Zn1 N3 C7 C8 -37.1(3) . . . . ?
C12 N2 C8 C9 -1.1(4) . . . . ?
Zn1 N2 C8 C9 176.3(2) . . . . ?
C12 N2 C8 C7 175.7(3) . . . . ?
Zn1 N2 C8 C7 -6.8(3) . . . . ?
N3 C7 C8 N2 32.4(4) . . . . ?
N3 C7 C8 C9 -150.7(3) . . . . ?
N2 C8 C9 C10 1.8(5) . . . . ?
C7 C8 C9 C10 -174.9(3) . . . . ?
C8 C9 C10 C11 -1.2(5) . . . . ?
C9 C10 C11 C12 0.0(5) . . . . ?
C8 N2 C12 C11 -0.2(4) . . . . ?
Zn1 N2 C12 C11 -177.6(2) . . . . ?
C10 C11 C12 N2 0.7(5) . . . . ?
C7 N3 C13 C14 -63.2(3) . . . . ?
C6 N3 C13 C14 65.6(3) . . . . ?
Zn1 N3 C13 C14 177.67(18) . . . . ?
N3 C13 C14 C15 -92.2(3) . . . . ?
N3 C13 C14 C19 83.9(3) . . . . ?
C19 C14 C15 C16 -3.1(4) . . . . ?
C13 C14 C15 C16 173.1(3) . . . . ?
C14 C15 C16 C17 -0.8(4) . . . . ?
C15 C16 C17 C18 4.4(4) . . . . ?
C15 C16 C17 C20 -172.9(3) . . . . ?
C16 C17 C18 C19 -4.1(4) . . . . ?
C20 C17 C18 C19 173.2(3) . . . . ?
C17 C18 C19 C14 0.2(4) . . . . ?
C15 C14 C19 C18 3.4(4) . . . . ?
C13 C14 C19 C18 -172.9(3) . . . . ?
C18 C17 C20 C25 102.1(3) . . . . ?
C16 C17 C20 C25 -80.7(3) . . . . ?
C18 C17 C20 C21 -75.7(3) . . . . ?
C16 C17 C20 C21 101.5(3) . . . . ?
C25 C20 C21 N4 -0.8(4) . . . . ?
C17 C20 C21 N4 176.9(2) . . . . ?
C25 C20 C21 C22 179.0(3) . . . . ?
C17 C20 C21 C22 -3.3(5) . . . . ?
C24 N4 C21 C20 -179.1(3) . . . . ?
B1 N4 C21 C20 6.7(4) . . . . ?
C24 N4 C21 C22 1.0(3) . . . . ?
B1 N4 C21 C22 -173.1(3) . . . . ?
C20 C21 C22 C23 179.8(3) . . . . ?
N4 C21 C22 C23 -0.3(3) . . . . ?
C20 C21 C22 C31 -1.4(6) . . . . ?
N4 C21 C22 C31 178.4(3) . . . . ?
C21 C22 C23 C24 -0.5(4) . . . . ?
C31 C22 C23 C24 -179.3(3) . . . . ?
C21 N4 C24 C23 -1.3(3) . . . . ?
B1 N4 C24 C23 172.8(3) . . . . ?
C21 N4 C24 C32 177.2(3) . . . . ?
B1 N4 C24 C32 -8.7(5) . . . . ?
C22 C23 C24 N4 1.1(4) . . . . ?
C22 C23 C24 C32 -177.2(3) . . . . ?
C21 C20 C25 N5 0.5(4) . . . . ?
C17 C20 C25 N5 -177.2(2) . . . . ?
C21 C20 C25 C26 175.8(3) . . . . ?
C17 C20 C25 C26 -1.9(5) . . . . ?
C28 N5 C25 C20 175.9(2) . . . . ?
B1 N5 C25 C20 -6.0(4) . . . . ?
C28 N5 C25 C26 -0.5(3) . . . . ?
B1 N5 C25 C26 177.7(3) . . . . ?
C20 C25 C26 C27 -175.2(3) . . . . ?
N5 C25 C26 C27 0.5(3) . . . . ?
C20 C25 C26 C30 4.6(5) . . . . ?
N5 C25 C26 C30 -179.7(3) . . . . ?
C25 C26 C27 C28 -0.4(3) . . . . ?
C30 C26 C27 C28 179.8(3) . . . . ?
C25 N5 C28 C27 0.2(3) . . . . ?
B1 N5 C28 C27 -177.9(3) . . . . ?
C25 N5 C28 C29 -179.2(3) . . . . ?
B1 N5 C28 C29 2.7(5) . . . . ?
C26 C27 C28 N5 0.1(4) . . . . ?
C26 C27 C28 C29 179.5(3) . . . . ?
